data_7104137
loop_
_publ_author_name
'Buccella, Daniela'
'Parkin, Gerard'

_publ_section_title
;
 p-tert-Butyltetrathiatetramercaptocalix[4]arene as a sulfur-rich
 platform for molybdenum, tungsten and nickel.
;
_journal_issue 3
_journal_name_full 'Chemical communications (Cambridge, England)'
_journal_page_first 289
_journal_page_last 291
_journal_paper_doi 10.1039/b816066j
_journal_volume 34
_journal_year 2009
_chemical_formula_sum 'C64 H108 P6 S8 W2'
_chemical_formula_weight 1687.50
_chemical_name_systematic
;
?
;
_space_group_IT_number 14
_symmetry_cell_setting monoclinic
_symmetry_space_group_name_Hall '-P 2yn'
_symmetry_space_group_name_H-M 'P 1 21/n 1'
_atom_sites_solution_hydrogens geom
_atom_sites_solution_primary direct
_atom_sites_solution_secondary difmap
_audit_creation_method SHELXL-97
_cell_angle_alpha 90.00
_cell_angle_beta 96.152(2)
_cell_angle_gamma 90.00
_cell_formula_units_Z 4
_cell_length_a 16.5666(18)
_cell_length_b 19.595(2)
_cell_length_c 23.604(3)
_cell_measurement_reflns_used 9881
_cell_measurement_temperature 125(2)
_cell_measurement_theta_max 30.17
_cell_measurement_theta_min 2.27
_cell_volume 7618.4(15)
_computing_cell_refinement 'Bruker SMART'
_computing_data_collection 'Bruker SMART'
_computing_data_reduction 'Bruker SAINT'
_computing_molecular_graphics 'Bruker SHELXTL'
_computing_publication_material 'Bruker SHELXTL'
_computing_structure_refinement 'SHELXL-97 (Sheldrick, 1997)'
_computing_structure_solution 'SHELXS-97 (Sheldrick, 1990)'
_diffrn_ambient_temperature 125(2)
_diffrn_measured_fraction_theta_full 1.000
_diffrn_measured_fraction_theta_max 1.000
_diffrn_measurement_device_type 'CCD area detector'
_diffrn_measurement_method 'phi and omega scans'
_diffrn_radiation_monochromator graphite
_diffrn_radiation_source 'fine-focus sealed tube'
_diffrn_radiation_type MoK\a
_diffrn_radiation_wavelength 0.71073
_diffrn_reflns_av_R_equivalents 0.0948
_diffrn_reflns_av_sigmaI/netI 0.0647
_diffrn_reflns_limit_h_max 20
_diffrn_reflns_limit_h_min -20
_diffrn_reflns_limit_k_max 24
_diffrn_reflns_limit_k_min -24
_diffrn_reflns_limit_l_max 29
_diffrn_reflns_limit_l_min -29
_diffrn_reflns_number 90702
_diffrn_reflns_theta_full 26.37
_diffrn_reflns_theta_max 26.37
_diffrn_reflns_theta_min 1.35
_exptl_absorpt_coefficient_mu 3.398
_exptl_absorpt_correction_T_max 0.9668
_exptl_absorpt_correction_T_min 0.5799
_exptl_absorpt_correction_type empirical
_exptl_absorpt_process_details sadabs
_exptl_crystal_colour YELLOW
_exptl_crystal_density_diffrn 1.471
_exptl_crystal_density_method 'not measured'
_exptl_crystal_description PLATE
_exptl_crystal_F_000 3432
_exptl_crystal_size_max 0.18
_exptl_crystal_size_mid 0.14
_exptl_crystal_size_min 0.01
_refine_diff_density_max 2.593
_refine_diff_density_min -1.412
_refine_diff_density_rms 0.163
_refine_ls_extinction_method none
_refine_ls_goodness_of_fit_ref 1.164
_refine_ls_hydrogen_treatment mixed
_refine_ls_matrix_type full
_refine_ls_number_parameters 733
_refine_ls_number_reflns 15575
_refine_ls_number_restraints 4
_refine_ls_restrained_S_all 1.164
_refine_ls_R_factor_all 0.1044
_refine_ls_R_factor_gt 0.0730
_refine_ls_shift/su_max 0.002
_refine_ls_shift/su_mean 0.000
_refine_ls_structure_factor_coef Fsqd
_refine_ls_weighting_details 'calc w=1/[\s^2^(Fo^2^)+(0.0650P)^2^+77.9834P] where P=(Fo^2^+2Fc^2^)/3'
_refine_ls_weighting_scheme calc
_refine_ls_wR_factor_gt 0.1667
_refine_ls_wR_factor_ref 0.1807
_reflns_number_gt 11412
_reflns_number_total 15575
_reflns_threshold_expression >2sigma(I)
_cod_data_source_file b816066j.txt
_cod_data_source_block s8sw2
_cod_depositor_comments
;
The following automatic conversions were performed:
'_symmetry_cell_setting' value 'Monoclinic' changed to 'monoclinic'
according to '/home/saulius/struct/CIF-dictionaries/cif_core.dic'
dictionary named 'cif_core.dic' version 2.4.1 from
2010-06-29.

'_exptl_absorpt_correction_type' value 'EMPIRICAL' changed to
'empirical' according to
'/home/saulius/struct/CIF-dictionaries/cif_core.dic' dictionary named
'cif_core.dic' version 2.4.1 from 2010-06-29.

Automatic conversion script
Id: cif_fix_enum 1527 2010-12-29 10:47:43Z saulius 
;
_cod_original_sg_symbol_H-M P2(1)/n
_cod_database_code 7104137

loop_
_symmetry_equiv_pos_as_xyz
'x, y, z'
'-x+1/2, y+1/2, -z+1/2'
'-x, -y, -z'
'x-1/2, -y-1/2, z-1/2'

loop_
_atom_site_label
_atom_site_type_symbol
_atom_site_fract_x
_atom_site_fract_y
_atom_site_fract_z
_atom_site_U_iso_or_equiv
_atom_site_adp_type
_atom_site_occupancy
_atom_site_symmetry_multiplicity
_atom_site_calc_flag
_atom_site_refinement_flags
_atom_site_disorder_assembly
_atom_site_disorder_group
W1 W 1.10053(2) 0.21363(2) 0.039518(16) 0.02666(12) Uani 1 1 d D . .
H1 H 1.198(2) 0.196(5) 0.060(4) 0.032 Uiso 1 1 d D . .
H2 H 1.155(5) 0.200(5) -0.015(3) 0.032 Uiso 1 1 d D . .
W2 W 0.74869(3) 0.35517(3) 0.229215(18) 0.03741(14) Uani 1 1 d D . .
H4 H 0.655(3) 0.356(6) 0.249(4) 0.045 Uiso 1 1 d D . .
H3 H 0.752(7) 0.391(5) 0.294(2) 0.045 Uiso 1 1 d D . .
P1 P 1.13347(15) 0.09494(15) 0.01662(12) 0.0307(6) Uani 1 1 d . . .
P2 P 1.14153(17) 0.2170(2) 0.14295(12) 0.0462(8) Uani 1 1 d . . .
P3 P 1.18127(15) 0.31558(16) 0.02188(12) 0.0336(6) Uani 1 1 d . . .
P4 P 0.6989(3) 0.4717(2) 0.23940(15) 0.0651(12) Uani 1 1 d . . .
P5 P 0.8838(2) 0.3630(3) 0.28352(15) 0.0830(17) Uani 1 1 d . . .
P6 P 0.71202(18) 0.26170(17) 0.28913(12) 0.0396(7) Uani 1 1 d . . .
S1 S 0.98935(14) 0.14568(16) 0.07519(10) 0.0330(6) Uani 1 1 d . . .
S2 S 1.00388(15) 0.31126(16) 0.05910(10) 0.0328(6) Uani 1 1 d . . .
S3 S 0.8200(2) 0.4183(2) 0.15830(13) 0.0628(11) Uani 1 1 d . . .
S4 S 0.80410(15) 0.2517(2) 0.17821(11) 0.0462(8) Uani 1 1 d . . .
S5 S 0.64349(14) 0.34044(15) 0.15015(10) 0.0313(6) Uani 1 1 d . . .
S6 S 0.81263(15) 0.10869(16) 0.10551(11) 0.0352(7) Uani 1 1 d . . .
S7 S 1.00772(13) 0.21736(14) -0.04830(9) 0.0254(5) Uani 1 1 d . . .
S8 S 0.89417(15) 0.45036(15) 0.04355(11) 0.0331(6) Uani 1 1 d . . .
C10 C 0.9065(5) 0.1566(5) 0.0235(4) 0.022(2) Uani 1 1 d . . .
C11 C 0.9126(5) 0.1832(6) -0.0308(4) 0.027(2) Uani 1 1 d . . .
C12 C 0.8475(6) 0.1840(6) -0.0729(4) 0.030(2) Uani 1 1 d . . .
H12A H 0.8553 0.2003 -0.1098 0.036 Uiso 1 1 calc R . .
C13 C 0.7715(6) 0.1618(6) -0.0622(4) 0.032(2) Uani 1 1 d . . .
C14 C 0.7639(6) 0.1379(6) -0.0077(4) 0.035(3) Uani 1 1 d . . .
H14A H 0.7124 0.1219 0.0007 0.042 Uiso 1 1 calc R . .
C15 C 0.8281(6) 0.1363(6) 0.0350(4) 0.029(2) Uani 1 1 d . . .
C16 C 0.6978(7) 0.1638(8) -0.1067(5) 0.054(4) Uani 1 1 d . . .
C17 C 0.6291(7) 0.1997(10) -0.0811(6) 0.080(6) Uani 1 1 d . . .
H17A H 0.6453 0.2466 -0.0711 0.119 Uiso 1 1 calc R . .
H17B H 0.6169 0.1754 -0.0468 0.119 Uiso 1 1 calc R . .
H17C H 0.5807 0.2002 -0.1089 0.119 Uiso 1 1 calc R . .
C18 C 0.7150(7) 0.2009(8) -0.1608(5) 0.060(4) Uani 1 1 d . . .
H18A H 0.7286 0.2486 -0.1518 0.091 Uiso 1 1 calc R . .
H18B H 0.6668 0.1990 -0.1887 0.091 Uiso 1 1 calc R . .
H18C H 0.7607 0.1789 -0.1767 0.091 Uiso 1 1 calc R . .
C19 C 0.6756(10) 0.0898(9) -0.1232(7) 0.092(6) Uani 1 1 d . . .
H19A H 0.6636 0.0645 -0.0893 0.138 Uiso 1 1 calc R . .
H19B H 0.7213 0.0681 -0.1395 0.138 Uiso 1 1 calc R . .
H19C H 0.6277 0.0894 -0.1515 0.138 Uiso 1 1 calc R . .
C20 C 0.9644(5) 0.3412(5) -0.0081(4) 0.021(2) Uani 1 1 d . . .
C21 C 0.9240(5) 0.4045(5) -0.0159(4) 0.029(2) Uani 1 1 d . . .
C22 C 0.9066(6) 0.4326(6) -0.0698(4) 0.035(2) Uani 1 1 d . . .
H22A H 0.8856 0.4777 -0.0735 0.042 Uiso 1 1 calc R . .
C23 C 0.9195(5) 0.3953(5) -0.1194(4) 0.025(2) Uani 1 1 d . . .
C24 C 0.9502(6) 0.3299(6) -0.1114(4) 0.030(2) Uani 1 1 d . . .
H24A H 0.9566 0.3022 -0.1436 0.036 Uiso 1 1 calc R . .
C25 C 0.9721(5) 0.3039(5) -0.0571(4) 0.025(2) Uani 1 1 d . . .
C26 C 0.9013(7) 0.4256(6) -0.1800(5) 0.038(3) Uani 1 1 d . . .
C27 C 0.8737(18) 0.4943(11) -0.1799(7) 0.160(13) Uani 1 1 d . . .
H27A H 0.8631 0.5108 -0.2192 0.240 Uiso 1 1 calc R . .
H27B H 0.9153 0.5229 -0.1590 0.240 Uiso 1 1 calc R . .
H27C H 0.8236 0.4966 -0.1614 0.240 Uiso 1 1 calc R . .
C28 C 0.8366(12) 0.3818(10) -0.2140(7) 0.093(6) Uani 1 1 d . . .
H28A H 0.8247 0.4007 -0.2524 0.140 Uiso 1 1 calc R . .
H28B H 0.7870 0.3818 -0.1948 0.140 Uiso 1 1 calc R . .
H28C H 0.8567 0.3350 -0.2165 0.140 Uiso 1 1 calc R . .
C29 C 0.9743(12) 0.4166(12) -0.2119(7) 0.110(8) Uani 1 1 d . . .
H29A H 0.9630 0.4358 -0.2503 0.165 Uiso 1 1 calc R . .
H29B H 0.9867 0.3679 -0.2146 0.165 Uiso 1 1 calc R . .
H29C H 1.0208 0.4403 -0.1916 0.165 Uiso 1 1 calc R . .
C30 C 0.7618(6) 0.4026(6) 0.0934(4) 0.032(2) Uani 1 1 d . . .
C31 C 0.6829(6) 0.3770(6) 0.0887(4) 0.030(2) Uani 1 1 d . . .
C32 C 0.6305(6) 0.3788(6) 0.0385(4) 0.029(2) Uani 1 1 d . . .
H32A H 0.5767 0.3618 0.0380 0.035 Uiso 1 1 calc R . .
C33 C 0.6567(6) 0.4052(5) -0.0106(4) 0.027(2) Uani 1 1 d . . .
C34 C 0.7378(6) 0.4259(6) -0.0078(4) 0.031(2) Uani 1 1 d . . .
H34A H 0.7576 0.4423 -0.0416 0.037 Uiso 1 1 calc R . .
C35 C 0.7908(6) 0.4237(6) 0.0417(4) 0.028(2) Uani 1 1 d . . .
C36 C 0.5990(6) 0.4189(6) -0.0651(5) 0.039(3) Uani 1 1 d . . .
C37 C 0.6376(8) 0.3975(8) -0.1190(5) 0.055(4) Uani 1 1 d . . .
H37A H 0.6882 0.4228 -0.1209 0.082 Uiso 1 1 calc R . .
H37B H 0.5999 0.4076 -0.1528 0.082 Uiso 1 1 calc R . .
H37C H 0.6492 0.3485 -0.1174 0.082 Uiso 1 1 calc R . .
C38 C 0.5788(7) 0.4943(7) -0.0680(5) 0.048(3) Uani 1 1 d . . .
H38A H 0.5535 0.5075 -0.0340 0.072 Uiso 1 1 calc R . .
H38B H 0.5411 0.5035 -0.1020 0.072 Uiso 1 1 calc R . .
H38C H 0.6286 0.5207 -0.0698 0.072 Uiso 1 1 calc R . .
C39 C 0.5193(7) 0.3784(7) -0.0643(5) 0.052(3) Uani 1 1 d . . .
H39A H 0.4931 0.3912 -0.0306 0.078 Uiso 1 1 calc R . .
H39B H 0.5313 0.3294 -0.0631 0.078 Uiso 1 1 calc R . .
H39C H 0.4829 0.3888 -0.0987 0.078 Uiso 1 1 calc R . .
C40 C 0.7200(5) 0.2169(6) 0.1378(4) 0.033(3) Uani 1 1 d . . .
C41 C 0.7195(6) 0.1519(6) 0.1129(4) 0.030(2) Uani 1 1 d . . .
C42 C 0.6461(6) 0.1202(6) 0.0943(5) 0.034(2) Uani 1 1 d . . .
H42A H 0.6473 0.0743 0.0816 0.041 Uiso 1 1 calc R . .
C43 C 0.5711(6) 0.1527(6) 0.0935(5) 0.034(2) Uani 1 1 d . . .
C44 C 0.5741(6) 0.2218(6) 0.1082(4) 0.033(2) Uani 1 1 d . . .
H44A H 0.5256 0.2480 0.1032 0.039 Uiso 1 1 calc R . .
C45 C 0.6454(5) 0.2532(5) 0.1296(4) 0.026(2) Uani 1 1 d . . .
C46 C 0.4906(6) 0.1184(6) 0.0739(6) 0.048(3) Uani 1 1 d . . .
C47 C 0.4280(7) 0.1355(9) 0.1127(5) 0.068(5) Uani 1 1 d . . .
H47A H 0.4198 0.1850 0.1130 0.102 Uiso 1 1 calc R . .
H47B H 0.4464 0.1198 0.1514 0.102 Uiso 1 1 calc R . .
H47C H 0.3767 0.1129 0.0992 0.102 Uiso 1 1 calc R . .
C48 C 0.5003(10) 0.0406(10) 0.0735(16) 0.200(18) Uani 1 1 d . . .
H48A H 0.5197 0.0247 0.1120 0.300 Uiso 1 1 calc R . .
H48B H 0.5395 0.0279 0.0471 0.300 Uiso 1 1 calc R . .
H48C H 0.4477 0.0194 0.0612 0.300 Uiso 1 1 calc R . .
C49 C 0.4608(8) 0.1423(11) 0.0150(6) 0.097(7) Uani 1 1 d . . .
H49A H 0.4552 0.1920 0.0149 0.145 Uiso 1 1 calc R . .
H49B H 0.4079 0.1214 0.0030 0.145 Uiso 1 1 calc R . .
H49C H 0.4997 0.1289 -0.0115 0.145 Uiso 1 1 calc R . .
C51 C 1.1399(7) 0.0271(8) 0.0710(5) 0.054(4) Uani 1 1 d . . .
H51A H 1.1537 -0.0162 0.0537 0.081 Uiso 1 1 calc R . .
H51B H 1.0875 0.0227 0.0864 0.081 Uiso 1 1 calc R . .
H51C H 1.1820 0.0388 0.1019 0.081 Uiso 1 1 calc R . .
C52 C 1.2313(6) 0.0803(7) -0.0109(6) 0.047(3) Uani 1 1 d . . .
H52A H 1.2377 0.0315 -0.0184 0.070 Uiso 1 1 calc R . .
H52B H 1.2753 0.0955 0.0173 0.070 Uiso 1 1 calc R . .
H52C H 1.2332 0.1060 -0.0464 0.070 Uiso 1 1 calc R . .
C53 C 1.0662(6) 0.0560(6) -0.0405(5) 0.035(2) Uani 1 1 d . . .
H53A H 1.0839 0.0091 -0.0466 0.052 Uiso 1 1 calc R . .
H53B H 1.0680 0.0823 -0.0756 0.052 Uiso 1 1 calc R . .
H53C H 1.0106 0.0555 -0.0299 0.052 Uiso 1 1 calc R . .
C61 C 1.2468(7) 0.2324(8) 0.1684(5) 0.052(3) Uani 1 1 d . . .
H61A H 1.2534 0.2322 0.2101 0.078 Uiso 1 1 calc R . .
H61B H 1.2633 0.2769 0.1546 0.078 Uiso 1 1 calc R . .
H61C H 1.2806 0.1965 0.1542 0.078 Uiso 1 1 calc R . .
C62 C 1.1282(12) 0.1405(12) 0.1857(6) 0.120(9) Uani 1 1 d . . .
H62A H 1.1470 0.1499 0.2257 0.180 Uiso 1 1 calc R . .
H62B H 1.1599 0.1029 0.1720 0.180 Uiso 1 1 calc R . .
H62C H 1.0707 0.1279 0.1822 0.180 Uiso 1 1 calc R . .
C63 C 1.0907(11) 0.2800(13) 0.1820(6) 0.120(9) Uani 1 1 d . . .
H63A H 1.1110 0.2774 0.2225 0.180 Uiso 1 1 calc R . .
H63B H 1.0321 0.2713 0.1773 0.180 Uiso 1 1 calc R . .
H63C H 1.1015 0.3256 0.1675 0.180 Uiso 1 1 calc R . .
C71 C 1.2876(7) 0.2978(7) 0.0130(6) 0.051(3) Uani 1 1 d . . .
H71A H 1.3155 0.3407 0.0061 0.076 Uiso 1 1 calc R . .
H71B H 1.2904 0.2672 -0.0196 0.076 Uiso 1 1 calc R . .
H71C H 1.3139 0.2761 0.0476 0.076 Uiso 1 1 calc R . .
C72 C 1.1547(7) 0.3666(6) -0.0425(5) 0.042(3) Uani 1 1 d . . .
H72A H 1.1925 0.4051 -0.0431 0.063 Uiso 1 1 calc R . .
H72B H 1.0992 0.3840 -0.0426 0.063 Uiso 1 1 calc R . .
H72C H 1.1582 0.3381 -0.0763 0.063 Uiso 1 1 calc R . .
C73 C 1.1926(8) 0.3861(7) 0.0735(5) 0.051(3) Uani 1 1 d . . .
H73A H 1.2266 0.4219 0.0593 0.076 Uiso 1 1 calc R . .
H73B H 1.2182 0.3691 0.1101 0.076 Uiso 1 1 calc R . .
H73C H 1.1390 0.4049 0.0785 0.076 Uiso 1 1 calc R . .
C81 C 0.7662(12) 0.5405(6) 0.2629(6) 0.092(7) Uani 1 1 d . . .
H81A H 0.7351 0.5829 0.2642 0.138 Uiso 1 1 calc R . .
H81B H 0.8073 0.5460 0.2362 0.138 Uiso 1 1 calc R . .
H81C H 0.7931 0.5302 0.3010 0.138 Uiso 1 1 calc R . .
C82 C 0.6248(12) 0.4808(8) 0.2907(6) 0.082(5) Uani 1 1 d . . .
H82A H 0.6079 0.5287 0.2923 0.123 Uiso 1 1 calc R . .
H82B H 0.6493 0.4664 0.3285 0.123 Uiso 1 1 calc R . .
H82C H 0.5774 0.4523 0.2790 0.123 Uiso 1 1 calc R . .
C83 C 0.6419(11) 0.5093(8) 0.1768(6) 0.074(5) Uani 1 1 d . . .
H83A H 0.6252 0.5557 0.1857 0.111 Uiso 1 1 calc R . .
H83B H 0.5937 0.4815 0.1654 0.111 Uiso 1 1 calc R . .
H83C H 0.6762 0.5109 0.1455 0.111 Uiso 1 1 calc R . .
C91 C 0.8910(8) 0.3713(8) 0.3603(5) 0.061(4) Uani 1 1 d . . .
H91A H 0.9483 0.3739 0.3757 0.091 Uiso 1 1 calc R . .
H91B H 0.8657 0.3316 0.3764 0.091 Uiso 1 1 calc R . .
H91C H 0.8630 0.4129 0.3702 0.091 Uiso 1 1 calc R . .
C92 C 0.9481(14) 0.4332(17) 0.2700(10) 0.23(2) Uani 1 1 d . . .
H92A H 0.9995 0.4296 0.2946 0.347 Uiso 1 1 calc R . .
H92B H 0.9212 0.4761 0.2780 0.347 Uiso 1 1 calc R . .
H92C H 0.9590 0.4324 0.2300 0.347 Uiso 1 1 calc R . .
C93 C 0.9521(8) 0.2928(17) 0.2783(9) 0.186(17) Uani 1 1 d . . .
H93A H 1.0035 0.3023 0.3015 0.279 Uiso 1 1 calc R . .
H93B H 0.9621 0.2867 0.2384 0.279 Uiso 1 1 calc R . .
H93C H 0.9279 0.2512 0.2921 0.279 Uiso 1 1 calc R . .
C101 C 0.6336(7) 0.2016(7) 0.2611(5) 0.047(3) Uani 1 1 d . . .
H10A H 0.6258 0.1672 0.2901 0.071 Uiso 1 1 calc R . .
H10B H 0.6504 0.1791 0.2272 0.071 Uiso 1 1 calc R . .
H10C H 0.5826 0.2261 0.2509 0.071 Uiso 1 1 calc R . .
C102 C 0.6691(12) 0.2899(9) 0.3537(6) 0.088(6) Uani 1 1 d . . .
H10D H 0.6556 0.2500 0.3758 0.132 Uiso 1 1 calc R . .
H10E H 0.6198 0.3167 0.3429 0.132 Uiso 1 1 calc R . .
H10F H 0.7089 0.3182 0.3767 0.132 Uiso 1 1 calc R . .
C103 C 0.7859(9) 0.1999(7) 0.3200(6) 0.063(4) Uani 1 1 d . . .
H10G H 0.7589 0.1667 0.3425 0.095 Uiso 1 1 calc R . .
H10H H 0.8284 0.2236 0.3446 0.095 Uiso 1 1 calc R . .
H10I H 0.8103 0.1763 0.2894 0.095 Uiso 1 1 calc R . .
C201 C 0.4448(9) 0.3466(10) 0.2856(8) 0.074(5) Uani 1 1 d . . .
H20A H 0.4726 0.3168 0.3128 0.089 Uiso 1 1 calc R . .
C202 C 0.4431(8) 0.3326(7) 0.2293(7) 0.063(4) Uani 1 1 d . . .
H20B H 0.4680 0.2923 0.2170 0.075 Uiso 1 1 calc R . .
C203 C 0.4058(9) 0.3761(9) 0.1908(6) 0.066(4) Uani 1 1 d . . .
H20C H 0.4068 0.3672 0.1514 0.079 Uiso 1 1 calc R . .
C204 C 0.3672(9) 0.4319(9) 0.2072(7) 0.073(5) Uani 1 1 d . . .
H20D H 0.3382 0.4608 0.1799 0.088 Uiso 1 1 calc R . .
C205 C 0.3708(12) 0.4463(8) 0.2647(9) 0.086(6) Uani 1 1 d . . .
H20E H 0.3475 0.4871 0.2774 0.104 Uiso 1 1 calc R . .
C206 C 0.4078(12) 0.4017(11) 0.3030(7) 0.089(6) Uani 1 1 d . . .
H20F H 0.4073 0.4099 0.3426 0.106 Uiso 1 1 calc R . .

loop_
_atom_site_aniso_label
_atom_site_aniso_U_11
_atom_site_aniso_U_22
_atom_site_aniso_U_33
_atom_site_aniso_U_23
_atom_site_aniso_U_13
_atom_site_aniso_U_12
W1 0.01340(18) 0.0483(3) 0.01856(19) -0.00241(18) 0.00289(13) -0.00339(18)
W2 0.0221(2) 0.0654(3) 0.0235(2) 0.0038(2) -0.00334(16) -0.0131(2)
P1 0.0146(12) 0.0428(17) 0.0348(14) 0.0056(12) 0.0032(10) -0.0024(11)
P2 0.0247(14) 0.092(3) 0.0206(13) -0.0033(15) -0.0019(11) -0.0024(16)
P3 0.0182(12) 0.0465(18) 0.0368(15) -0.0113(13) 0.0067(11) -0.0027(12)
P4 0.100(3) 0.049(2) 0.0405(19) -0.0038(16) -0.0223(19) -0.024(2)
P5 0.0313(18) 0.183(5) 0.0320(18) 0.006(2) -0.0086(14) -0.035(2)
P6 0.0386(16) 0.057(2) 0.0251(14) 0.0072(13) 0.0123(12) 0.0158(14)
S1 0.0158(11) 0.0607(19) 0.0223(12) 0.0061(12) 0.0014(9) -0.0042(12)
S2 0.0222(12) 0.0566(18) 0.0198(12) -0.0026(11) 0.0039(9) 0.0056(12)
S3 0.0414(17) 0.117(3) 0.0280(15) 0.0127(18) -0.0063(13) -0.039(2)
S4 0.0122(11) 0.103(3) 0.0225(13) -0.0138(15) -0.0013(10) 0.0034(14)
S5 0.0183(11) 0.0545(18) 0.0208(12) -0.0030(11) 0.0012(9) -0.0024(11)
S6 0.0191(12) 0.0590(19) 0.0286(13) 0.0211(13) 0.0083(10) 0.0095(12)
S7 0.0145(10) 0.0445(15) 0.0179(11) -0.0009(11) 0.0044(8) -0.0047(10)
S8 0.0197(12) 0.0494(17) 0.0302(13) -0.0094(12) 0.0023(10) -0.0035(11)
C10 0.017(4) 0.025(5) 0.025(5) 0.007(4) -0.001(4) -0.001(4)
C11 0.015(4) 0.042(6) 0.024(5) 0.005(4) 0.002(4) -0.005(4)
C12 0.020(5) 0.047(7) 0.026(5) 0.008(5) 0.005(4) -0.005(5)
C13 0.018(5) 0.049(7) 0.028(5) 0.018(5) -0.004(4) -0.005(4)
C14 0.014(5) 0.053(7) 0.037(6) 0.015(5) 0.005(4) -0.005(5)
C15 0.017(5) 0.044(7) 0.027(5) 0.014(5) 0.002(4) 0.004(4)
C16 0.025(6) 0.090(11) 0.043(7) 0.030(7) -0.012(5) -0.019(6)
C17 0.023(6) 0.154(17) 0.061(9) 0.051(10) 0.001(6) 0.018(8)
C18 0.027(6) 0.115(13) 0.036(6) 0.040(7) -0.013(5) -0.018(7)
C19 0.075(11) 0.126(16) 0.064(10) 0.034(10) -0.040(8) -0.057(11)
C20 0.012(4) 0.027(5) 0.025(5) 0.002(4) 0.001(3) -0.006(4)
C21 0.015(4) 0.041(6) 0.031(5) 0.009(5) 0.002(4) -0.018(4)
C22 0.025(5) 0.043(7) 0.038(6) -0.010(5) 0.007(4) -0.007(5)
C23 0.009(4) 0.043(6) 0.024(5) -0.001(4) 0.003(3) -0.001(4)
C24 0.020(5) 0.048(7) 0.023(5) -0.007(5) 0.004(4) 0.001(5)
C25 0.015(4) 0.039(6) 0.023(5) 0.001(4) 0.008(4) -0.004(4)
C26 0.033(6) 0.050(7) 0.032(6) 0.012(5) 0.004(5) 0.008(5)
C27 0.31(4) 0.139(19) 0.033(8) 0.038(11) 0.047(14) 0.15(2)
C28 0.118(16) 0.102(15) 0.054(10) 0.004(10) -0.019(10) 0.004(12)
C29 0.124(16) 0.16(2) 0.053(10) 0.047(11) 0.048(10) 0.068(15)
C30 0.022(5) 0.052(7) 0.022(5) -0.001(5) -0.003(4) -0.009(5)
C31 0.025(5) 0.046(7) 0.018(5) -0.001(4) -0.002(4) -0.005(5)
C32 0.024(5) 0.042(6) 0.022(5) 0.000(4) -0.005(4) 0.002(4)
C33 0.023(5) 0.032(6) 0.024(5) -0.004(4) -0.004(4) 0.005(4)
C34 0.028(5) 0.042(7) 0.023(5) -0.006(5) 0.004(4) 0.001(5)
C35 0.020(5) 0.043(6) 0.022(5) -0.003(4) 0.000(4) 0.000(4)
C36 0.029(6) 0.056(8) 0.032(6) -0.003(5) -0.006(4) -0.006(5)
C37 0.051(8) 0.082(10) 0.028(6) 0.000(6) -0.008(5) 0.011(7)
C38 0.037(6) 0.059(9) 0.045(7) 0.011(6) -0.002(5) -0.005(6)
C39 0.036(7) 0.081(10) 0.033(6) 0.001(6) -0.018(5) -0.006(6)
C40 0.011(4) 0.068(8) 0.021(5) 0.015(5) 0.003(4) -0.004(5)
C41 0.021(5) 0.044(7) 0.025(5) 0.019(5) 0.004(4) 0.000(5)
C42 0.023(5) 0.042(7) 0.038(6) 0.012(5) 0.008(4) 0.000(5)
C43 0.025(5) 0.032(6) 0.044(6) 0.016(5) -0.001(4) -0.003(4)
C44 0.015(5) 0.049(7) 0.033(5) 0.004(5) 0.000(4) 0.000(5)
C45 0.020(5) 0.043(6) 0.013(4) 0.003(4) 0.001(4) -0.002(4)
C46 0.020(5) 0.038(7) 0.086(10) -0.012(7) 0.009(6) -0.018(5)
C47 0.027(6) 0.135(15) 0.044(7) 0.003(8) 0.007(5) -0.035(8)
C48 0.030(9) 0.066(14) 0.50(6) -0.03(2) -0.016(18) -0.025(9)
C49 0.033(7) 0.22(2) 0.039(8) -0.022(10) 0.002(6) -0.065(11)
C51 0.021(6) 0.089(11) 0.049(7) 0.009(7) -0.007(5) 0.001(6)
C52 0.017(5) 0.058(8) 0.066(8) -0.007(7) 0.005(5) 0.004(5)
C53 0.023(5) 0.041(7) 0.041(6) -0.005(5) 0.004(4) 0.001(5)
C61 0.036(6) 0.083(10) 0.034(6) 0.007(6) -0.009(5) -0.004(6)
C62 0.111(15) 0.20(2) 0.043(9) 0.053(12) -0.036(9) -0.087(16)
C63 0.084(12) 0.24(3) 0.030(7) -0.059(12) -0.012(8) 0.075(15)
C71 0.026(6) 0.049(8) 0.078(9) -0.007(7) 0.008(6) -0.004(5)
C72 0.041(6) 0.043(7) 0.044(7) -0.007(5) 0.019(5) -0.014(5)
C73 0.044(7) 0.053(8) 0.053(8) -0.022(6) -0.002(6) 0.001(6)
C81 0.20(2) 0.022(7) 0.045(8) -0.006(6) -0.040(10) -0.041(10)
C82 0.139(16) 0.056(10) 0.050(9) -0.029(8) 0.013(9) 0.000(10)
C83 0.105(13) 0.063(10) 0.050(8) -0.027(7) -0.015(8) 0.011(9)
C91 0.052(8) 0.100(12) 0.029(6) -0.009(7) -0.005(6) -0.005(8)
C92 0.14(2) 0.39(5) 0.129(19) 0.18(3) -0.105(16) -0.21(3)
C93 0.013(7) 0.41(5) 0.130(18) -0.17(2) -0.008(9) 0.019(14)
C101 0.028(6) 0.066(9) 0.051(7) 0.019(6) 0.017(5) 0.000(6)
C102 0.139(16) 0.093(13) 0.041(8) 0.018(8) 0.051(10) 0.030(12)
C103 0.066(9) 0.062(10) 0.055(8) -0.016(7) -0.023(7) 0.025(7)
C201 0.048(9) 0.092(13) 0.080(12) 0.045(10) 0.001(8) 0.011(8)
C202 0.048(8) 0.051(9) 0.091(12) 0.007(8) 0.022(8) 0.019(7)
C203 0.052(8) 0.097(13) 0.047(8) 0.002(8) -0.003(7) 0.002(8)
C204 0.064(10) 0.095(13) 0.060(9) 0.034(9) 0.001(8) 0.033(9)
C205 0.117(15) 0.049(10) 0.102(14) -0.009(10) 0.052(12) 0.016(10)
C206 0.110(15) 0.122(17) 0.036(8) -0.005(10) 0.013(9) -0.006(13)

loop_
_atom_type_symbol
_atom_type_description
_atom_type_scat_dispersion_real
_atom_type_scat_dispersion_imag
_atom_type_scat_source
C C 0.0033 0.0016 'International Tables Vol C Tables 4.2.6.8 and 6.1.1.4'
H H 0.0000 0.0000 'International Tables Vol C Tables 4.2.6.8 and 6.1.1.4'
P P 0.1023 0.0942 'International Tables Vol C Tables 4.2.6.8 and 6.1.1.4'
S S 0.1246 0.1234 'International Tables Vol C Tables 4.2.6.8 and 6.1.1.4'
W W -0.8490 6.8722 'International Tables Vol C Tables 4.2.6.8 and 6.1.1.4'

loop_
_geom_angle_atom_site_label_1
_geom_angle_atom_site_label_2
_geom_angle_atom_site_label_3
_geom_angle
_geom_angle_site_symmetry_1
_geom_angle_site_symmetry_3
_geom_angle_publ_flag
S7 W1 P1 88.63(9) . . ?
S7 W1 P2 156.99(9) . . ?
P1 W1 P2 101.45(11) . . ?
S7 W1 P3 97.81(9) . . ?
P1 W1 P3 126.27(9) . . ?
P2 W1 P3 92.81(11) . . ?
S7 W1 S1 83.22(8) . . ?
P1 W1 S1 76.03(9) . . ?
P2 W1 S1 79.31(9) . . ?
P3 W1 S1 157.62(10) . . ?
S7 W1 S2 77.46(8) . . ?
P1 W1 S2 154.19(9) . . ?
P2 W1 S2 85.01(10) . . ?
P3 W1 S2 77.69(9) . . ?
S1 W1 S2 80.76(10) . . ?
S5 W2 P6 98.85(10) . . ?
S5 W2 P4 87.99(11) . . ?
P6 W2 P4 122.54(13) . . ?
S5 W2 P5 160.78(11) . . ?
P6 W2 P5 90.81(14) . . ?
P4 W2 P5 100.82(17) . . ?
S5 W2 S3 83.97(9) . . ?
P6 W2 S3 159.29(13) . . ?
P4 W2 S3 77.92(15) . . ?
P5 W2 S3 81.27(12) . . ?
S5 W2 S4 79.04(9) . . ?
P6 W2 S4 78.62(10) . . ?
P4 W2 S4 156.97(12) . . ?
P5 W2 S4 86.72(15) . . ?
S3 W2 S4 81.82(13) . . ?
C53 P1 C52 99.5(5) . . ?
C53 P1 C51 101.4(6) . . ?
C52 P1 C51 98.5(6) . . ?
C53 P1 W1 115.2(4) . . ?
C52 P1 W1 116.8(4) . . ?
C51 P1 W1 121.7(5) . . ?
C63 P2 C61 101.7(8) . . ?
C63 P2 C62 100.8(11) . . ?
C61 P2 C62 97.1(7) . . ?
C63 P2 W1 115.5(5) . . ?
C61 P2 W1 119.1(4) . . ?
C62 P2 W1 119.1(6) . . ?
C71 P3 C72 99.0(6) . . ?
C71 P3 C73 100.8(6) . . ?
C72 P3 C73 97.9(6) . . ?
C71 P3 W1 114.3(4) . . ?
C72 P3 W1 119.7(4) . . ?
C73 P3 W1 121.1(5) . . ?
C81 P4 C83 101.4(7) . . ?
C81 P4 C82 99.3(8) . . ?
C83 P4 C82 99.9(8) . . ?
C81 P4 W2 121.7(7) . . ?
C83 P4 W2 116.6(5) . . ?
C82 P4 W2 114.4(5) . . ?
C92 P5 C93 100.7(14) . . ?
C92 P5 C91 97.6(10) . . ?
C93 P5 C91 99.4(9) . . ?
C92 P5 W2 118.7(7) . . ?
C93 P5 W2 117.5(6) . . ?
C91 P5 W2 119.0(5) . . ?
C103 P6 C101 97.9(6) . . ?
C103 P6 C102 100.0(7) . . ?
C101 P6 C102 99.9(8) . . ?
C103 P6 W2 122.4(6) . . ?
C101 P6 W2 119.2(4) . . ?
C102 P6 W2 113.5(6) . . ?
C10 S1 W1 104.6(3) . . ?
C20 S2 W1 105.5(3) . . ?
C30 S3 W2 104.3(4) . . ?
C40 S4 W2 105.1(4) . . ?
C45 S5 C31 98.3(5) . . ?
C45 S5 W2 106.9(3) . . ?
C31 S5 W2 106.2(3) . . ?
C41 S6 C15 99.1(4) . . ?
C11 S7 C25 95.3(4) . . ?
C11 S7 W1 106.3(3) . . ?
C25 S7 W1 107.1(3) . . ?
C21 S8 C35 100.4(4) . . ?
C11 C10 C15 116.1(8) . . ?
C11 C10 S1 123.8(7) . . ?
C15 C10 S1 120.1(7) . . ?
C12 C11 C10 122.3(8) . . ?
C12 C11 S7 117.7(7) . . ?
C10 C11 S7 120.0(7) . . ?
C13 C12 C11 121.4(9) . . ?
C12 C13 C14 116.8(9) . . ?
C12 C13 C16 123.1(9) . . ?
C14 C13 C16 120.1(9) . . ?
C15 C14 C13 122.9(9) . . ?
C14 C15 C10 120.3(9) . . ?
C14 C15 S6 120.4(7) . . ?
C10 C15 S6 119.3(7) . . ?
C17 C16 C18 109.2(12) . . ?
C17 C16 C13 108.5(11) . . ?
C18 C16 C13 112.5(9) . . ?
C17 C16 C19 111.7(12) . . ?
C18 C16 C19 107.4(12) . . ?
C13 C16 C19 107.6(11) . . ?
C25 C20 C21 116.1(9) . . ?
C25 C20 S2 121.3(7) . . ?
C21 C20 S2 122.6(7) . . ?
C22 C21 C20 121.1(10) . . ?
C22 C21 S8 118.3(8) . . ?
C20 C21 S8 120.6(7) . . ?
C21 C22 C23 121.2(11) . . ?
C24 C23 C22 116.8(9) . . ?
C24 C23 C26 120.9(9) . . ?
C22 C23 C26 122.3(10) . . ?
C23 C24 C25 121.4(9) . . ?
C20 C25 C24 122.5(9) . . ?
C20 C25 S7 117.4(7) . . ?
C24 C25 S7 120.1(8) . . ?
C27 C26 C29 112.9(15) . . ?
C27 C26 C28 108.9(16) . . ?
C29 C26 C28 103.2(14) . . ?
C27 C26 C23 113.0(11) . . ?
C29 C26 C23 109.3(10) . . ?
C28 C26 C23 108.9(10) . . ?
C31 C30 C35 116.0(8) . . ?
C31 C30 S3 123.8(8) . . ?
C35 C30 S3 119.8(7) . . ?
C32 C31 C30 123.5(9) . . ?
C32 C31 S5 116.7(8) . . ?
C30 C31 S5 119.9(7) . . ?
C33 C32 C31 120.1(9) . . ?
C32 C33 C34 117.1(9) . . ?
C32 C33 C36 122.9(9) . . ?
C34 C33 C36 119.7(9) . . ?
C35 C34 C33 123.3(9) . . ?
C34 C35 C30 119.6(9) . . ?
C34 C35 S8 122.0(8) . . ?
C30 C35 S8 118.4(7) . . ?
C38 C36 C37 109.8(10) . . ?
C38 C36 C33 108.8(9) . . ?
C37 C36 C33 111.5(9) . . ?
C38 C36 C39 108.5(10) . . ?
C37 C36 C39 107.5(10) . . ?
C33 C36 C39 110.8(9) . . ?
C41 C40 C45 115.6(9) . . ?
C41 C40 S4 123.6(8) . . ?
C45 C40 S4 120.8(9) . . ?
C42 C41 C40 120.2(9) . . ?
C42 C41 S6 119.4(9) . . ?
C40 C41 S6 120.4(7) . . ?
C41 C42 C43 123.2(11) . . ?
C42 C43 C44 115.5(9) . . ?
C42 C43 C46 123.6(11) . . ?
C44 C43 C46 120.8(9) . . ?
C45 C44 C43 122.0(10) . . ?
C44 C45 C40 121.6(10) . . ?
C44 C45 S5 119.3(8) . . ?
C40 C45 S5 119.0(8) . . ?
C47 C46 C49 108.5(11) . . ?
C47 C46 C43 111.0(11) . . ?
C49 C46 C43 109.6(10) . . ?
C47 C46 C48 107.9(15) . . ?
C49 C46 C48 109.2(18) . . ?
C43 C46 C48 110.7(11) . . ?
C206 C201 C202 120.4(14) . . ?
C203 C202 C201 119.5(14) . . ?
C204 C203 C202 121.3(14) . . ?
C203 C204 C205 118.5(14) . . ?
C206 C205 C204 119.4(15) . . ?
C201 C206 C205 120.6(15) . . ?

loop_
_geom_bond_atom_site_label_1
_geom_bond_atom_site_label_2
_geom_bond_distance
_geom_bond_site_symmetry_2
_geom_bond_publ_flag
W1 S7 2.446(2) . ?
W1 P1 2.462(3) . ?
W1 P2 2.464(3) . ?
W1 P3 2.464(3) . ?
W1 S1 2.491(3) . ?
W1 S2 2.568(3) . ?
W2 S5 2.430(2) . ?
W2 P6 2.431(3) . ?
W2 P4 2.449(4) . ?
W2 P5 2.463(3) . ?
W2 S3 2.480(3) . ?
W2 S4 2.577(3) . ?
P1 C53 1.821(10) . ?
P1 C52 1.832(11) . ?
P1 C51 1.843(13) . ?
P2 C63 1.804(16) . ?
P2 C61 1.807(12) . ?
P2 C62 1.832(18) . ?
P3 C71 1.830(11) . ?
P3 C72 1.834(12) . ?
P3 C73 1.839(12) . ?
P4 C81 1.799(13) . ?
P4 C83 1.822(15) . ?
P4 C82 1.824(17) . ?
P5 C92 1.790(19) . ?
P5 C93 1.79(2) . ?
P5 C91 1.810(12) . ?
P6 C103 1.817(13) . ?
P6 C101 1.825(13) . ?
P6 C102 1.834(13) . ?
S1 C10 1.749(9) . ?
S2 C20 1.752(9) . ?
S3 C30 1.747(10) . ?
S4 C40 1.741(10) . ?
S5 C45 1.777(11) . ?
S5 C31 1.801(10) . ?
S6 C41 1.785(10) . ?
S6 C15 1.794(10) . ?
S7 C11 1.800(9) . ?
S7 C25 1.801(11) . ?
S8 C21 1.780(11) . ?
S8 C35 1.787(10) . ?
C10 C11 1.398(13) . ?
C10 C15 1.411(13) . ?
C11 C12 1.386(13) . ?
C12 C13 1.380(13) . ?
C13 C14 1.389(14) . ?
C13 C16 1.524(14) . ?
C14 C15 1.386(13) . ?
C16 C17 1.52(2) . ?
C16 C18 1.522(15) . ?
C16 C19 1.54(2) . ?
C20 C25 1.385(13) . ?
C20 C21 1.411(14) . ?
C21 C22 1.388(14) . ?
C22 C23 1.417(14) . ?
C23 C24 1.385(15) . ?
C23 C26 1.548(14) . ?
C24 C25 1.390(13) . ?
C26 C27 1.42(2) . ?
C26 C29 1.500(18) . ?
C26 C28 1.53(2) . ?
C30 C31 1.395(13) . ?
C30 C35 1.418(13) . ?
C31 C32 1.394(13) . ?
C32 C33 1.381(14) . ?
C33 C34 1.399(14) . ?
C33 C36 1.541(13) . ?
C34 C35 1.386(13) . ?
C36 C38 1.515(17) . ?
C36 C37 1.541(16) . ?
C36 C39 1.543(16) . ?
C40 C41 1.402(16) . ?
C40 C45 1.421(14) . ?
C41 C42 1.393(14) . ?
C42 C43 1.395(14) . ?
C43 C44 1.397(15) . ?
C43 C46 1.520(14) . ?
C44 C45 1.379(13) . ?
C46 C47 1.494(17) . ?
C46 C49 1.50(2) . ?
C46 C48 1.53(2) . ?
C201 C206 1.33(2) . ?
C201 C202 1.35(2) . ?
C202 C203 1.35(2) . ?
C203 C204 1.34(2) . ?
C204 C205 1.38(2) . ?
C205 C206 1.35(2) . ?
